data_7102457
loop_
_publ_author_name
'Forster, Paul M'
'Burbank, Andrea R'
'Livage, Carine'
'F\'erey, G\'erard'
'Cheetham, Anthony K'

_publ_section_title
;
 The role of temperature in the synthesis of hybrid inorganic-organic
 materials: the example of cobalt succinates.
;
_journal_issue 4
_journal_name_full 'Chemical communications (Cambridge, England)'
_journal_page_first 368
_journal_page_last 369
_journal_paper_doi 10.1039/b311156c
_journal_year 2004
_chemical_formula_sum 'C4 H8 Co O6'
_chemical_formula_weight 211.03
_chemical_name_systematic
;
?
;
_space_group_IT_number 61
_symmetry_space_group_name_Hall '-P 2ac 2ab'
_symmetry_space_group_name_H-M 'P b c a'
_atom_sites_solution_hydrogens geom
_atom_sites_solution_primary direct
_atom_sites_solution_secondary difmap
_audit_creation_method SHELXL-97
_cell_angle_alpha 90.00
_cell_angle_beta 90.00
_cell_angle_gamma 90.00
_cell_formula_units_Z 12
_cell_length_a 9.9608(18)
_cell_length_b 14.688(3)
_cell_length_c 14.925(3)
_cell_measurement_temperature 293(2)
_cell_volume 2183.7(7)
_computing_structure_refinement 'SHELXL-97 (Sheldrick, 1997)'
_computing_structure_solution 'SHELXS-97 (Sheldrick, 1990)'
_diffrn_ambient_temperature 293(2)
_diffrn_measured_fraction_theta_full 0.970
_diffrn_measured_fraction_theta_max 0.970
_diffrn_radiation_monochromator graphite
_diffrn_radiation_source 'fine-focus sealed tube'
_diffrn_radiation_type MoK\a
_diffrn_radiation_wavelength 0.71073
_diffrn_reflns_av_R_equivalents 0.0841
_diffrn_reflns_av_sigmaI/netI 0.0451
_diffrn_reflns_limit_h_max 13
_diffrn_reflns_limit_h_min -11
_diffrn_reflns_limit_k_max 19
_diffrn_reflns_limit_k_min -18
_diffrn_reflns_limit_l_max 17
_diffrn_reflns_limit_l_min -19
_diffrn_reflns_number 12404
_diffrn_reflns_theta_full 28.30
_diffrn_reflns_theta_max 28.30
_diffrn_reflns_theta_min 2.73
_exptl_absorpt_coefficient_mu 2.339
_exptl_crystal_density_diffrn 1.926
_exptl_crystal_density_method 'not measured'
_exptl_crystal_F_000 1284
_refine_diff_density_max 0.358
_refine_diff_density_min -0.984
_refine_diff_density_rms 0.101
_refine_ls_extinction_method none
_refine_ls_goodness_of_fit_ref 0.833
_refine_ls_hydrogen_treatment mixed
_refine_ls_matrix_type full
_refine_ls_number_parameters 175
_refine_ls_number_reflns 2628
_refine_ls_number_restraints 0
_refine_ls_restrained_S_all 0.833
_refine_ls_R_factor_all 0.0379
_refine_ls_R_factor_gt 0.0307
_refine_ls_shift/su_max 2.366
_refine_ls_shift/su_mean 0.019
_refine_ls_structure_factor_coef Fsqd
_refine_ls_weighting_details 'calc w=1/[\s^2^(Fo^2^)+(0.0617P)^2^+1.0554P] where P=(Fo^2^+2Fc^2^)/3'
_refine_ls_weighting_scheme calc
_refine_ls_wR_factor_gt 0.0792
_refine_ls_wR_factor_ref 0.0837
_reflns_number_gt 2248
_reflns_number_total 2628
_reflns_threshold_expression >2sigma(I)
_cod_data_source_file b311156c.txt
_cod_data_source_block cosuc
_cod_original_sg_symbol_H-M Pbca
_cod_database_code 7102457

loop_
_symmetry_equiv_pos_as_xyz
'x, y, z'
'-x+1/2, -y, z+1/2'
'-x, y+1/2, -z+1/2'
'x+1/2, -y+1/2, -z'
'-x, -y, -z'
'x-1/2, y, -z-1/2'
'x, -y-1/2, z-1/2'
'-x-1/2, y-1/2, z'

loop_
_atom_site_label
_atom_site_type_symbol
_atom_site_fract_x
_atom_site_fract_y
_atom_site_fract_z
_atom_site_U_iso_or_equiv
_atom_site_adp_type
_atom_site_occupancy
_atom_site_symmetry_multiplicity
_atom_site_calc_flag
_atom_site_refinement_flags
Co1 Co 0.14550(3) 0.184229(16) 0.556091(17) 0.01678(10) Uani 1 1 d .
Co2 Co 0.0000 0.0000 0.5000 0.01441(11) Uani 1 2 d S
O1 O -0.0842(2) 0.15143(13) 0.71611(14) 0.0516(6) Uani 1 1 d .
O2 O 0.03591(15) 0.07662(9) 0.61606(9) 0.0213(3) Uani 1 1 d .
O3 O 0.1208(2) 0.21599(14) 0.33290(13) 0.0514(6) Uani 1 1 d .
O4 O 0.04658(15) 0.12724(9) 0.44181(9) 0.0208(3) Uani 1 1 d .
O5 O 0.30319(14) 0.09724(10) 0.53150(12) 0.0251(3) Uani 1 1 d .
O6 O -0.20319(14) 0.03400(10) 0.50562(10) 0.0236(3) Uani 1 1 d .
WA1 O 0.23894(17) 0.28108(11) 0.47702(13) 0.0251(3) Uani 1 1 d .
HW1A H 0.260(4) 0.337(3) 0.489(2) 0.038 Uiso 0.92(6) 1 d P
HW1B H 0.205(4) 0.269(3) 0.429(3) 0.038 Uiso 0.81(6) 1 d P
WA2 O -0.01005(16) 0.27447(11) 0.59268(14) 0.0261(3) Uani 1 1 d .
HW2A H -0.073(4) 0.280(3) 0.554(2) 0.039 Uiso 0.87(7) 1 d P
HW2B H -0.034(3) 0.248(2) 0.634(3) 0.039 Uiso 0.92(7) 1 d P
WA3 O 0.2364(2) 0.22936(13) 0.67244(12) 0.0324(4) Uani 1 1 d .
HW3A H 0.299(4) 0.200(2) 0.698(2) 0.049 Uiso 1.00(7) 1 d .
HW3B H 0.201(4) 0.251(2) 0.713(3) 0.049 Uiso 1.00(7) 1 d .
C1 C -0.0393(2) 0.08011(15) 0.68567(14) 0.0275(5) Uani 1 1 d .
C2 C -0.0704(4) -0.00679(17) 0.7339(2) 0.0601(10) Uani 1 1 d .
H2A H -0.1639 -0.0216 0.7232 0.072 Uiso 1 1 calc R
H2B H -0.0604 0.0040 0.7977 0.072 Uiso 1 1 calc R
C3 C -0.0150(3) 0.09043(17) 0.29106(16) 0.0422(7) Uani 1 1 d .
H3A H -0.0330 0.1259 0.2376 0.051 Uiso 1 1 calc R
H3B H -0.1003 0.0703 0.3153 0.051 Uiso 1 1 calc R
C4 C 0.0552(2) 0.14946(14) 0.35907(15) 0.0254(4) Uani 1 1 d .
C5 C 0.3052(2) 0.01598(13) 0.50731(13) 0.0196(4) Uani 1 1 d .
C6 C 0.4402(2) -0.03053(15) 0.49454(17) 0.0298(5) Uani 1 1 d .
H6A H 0.4473 -0.0800 0.5374 0.036 Uiso 1 1 calc R
H6B H 0.4427 -0.0570 0.4350 0.036 Uiso 1 1 calc R

loop_
_atom_site_aniso_label
_atom_site_aniso_U_11
_atom_site_aniso_U_22
_atom_site_aniso_U_33
_atom_site_aniso_U_23
_atom_site_aniso_U_13
_atom_site_aniso_U_12
Co1 0.01413(15) 0.01492(15) 0.02129(17) -0.00214(9) 0.00096(9) 0.00025(9)
Co2 0.01097(19) 0.01334(18) 0.0189(2) -0.00106(12) 0.00150(13) -0.00059(12)
O1 0.0683(14) 0.0392(10) 0.0472(11) -0.0011(9) 0.0378(11) 0.0101(10)
O2 0.0232(7) 0.0214(7) 0.0194(7) -0.0030(5) 0.0044(6) -0.0041(6)
O3 0.0743(14) 0.0519(12) 0.0280(9) 0.0111(9) -0.0047(9) -0.0381(11)
O4 0.0229(7) 0.0192(6) 0.0203(7) 0.0019(5) -0.0010(5) -0.0036(6)
O5 0.0141(7) 0.0181(7) 0.0432(8) -0.0081(6) 0.0005(6) 0.0009(6)
O6 0.0115(7) 0.0190(7) 0.0404(9) -0.0041(6) 0.0012(6) 0.0009(6)
WA1 0.0272(8) 0.0177(7) 0.0305(8) -0.0015(6) 0.0036(7) -0.0047(6)
WA2 0.0195(7) 0.0257(8) 0.0330(9) -0.0013(7) -0.0002(7) 0.0023(6)
WA3 0.0317(9) 0.0387(9) 0.0268(9) -0.0097(7) -0.0118(7) 0.0122(7)
C1 0.0305(11) 0.0297(11) 0.0221(10) -0.0030(8) 0.0042(9) -0.0062(9)
C2 0.111(3) 0.0348(13) 0.0347(15) -0.0074(11) 0.0377(18) -0.0245(16)
C3 0.0744(19) 0.0276(11) 0.0247(11) 0.0073(9) -0.0181(12) -0.0146(12)
C4 0.0291(11) 0.0228(9) 0.0244(10) 0.0025(8) -0.0031(9) -0.0029(9)
C5 0.0138(9) 0.0178(9) 0.0273(10) -0.0005(7) 0.0006(7) 0.0011(7)
C6 0.0145(10) 0.0196(9) 0.0553(15) -0.0069(9) 0.0028(9) 0.0018(9)

loop_
_atom_type_symbol
_atom_type_description
_atom_type_scat_dispersion_real
_atom_type_scat_dispersion_imag
_atom_type_scat_source
C C 0.0033 0.0016 'International Tables Vol C Tables 4.2.6.8 and 6.1.1.4'
H H 0.0000 0.0000 'International Tables Vol C Tables 4.2.6.8 and 6.1.1.4'
O O 0.0106 0.0060 'International Tables Vol C Tables 4.2.6.8 and 6.1.1.4'
Co Co 0.3494 0.9721 'International Tables Vol C Tables 4.2.6.8 and 6.1.1.4'

loop_
_geom_angle_atom_site_label_1
_geom_angle_atom_site_label_2
_geom_angle_atom_site_label_3
_geom_angle
_geom_angle_site_symmetry_1
_geom_angle_site_symmetry_3
O5 Co1 WA3 90.84(7) . .
O5 Co1 WA1 88.96(6) . .
WA3 Co1 WA1 93.54(8) . .
O5 Co1 WA2 175.08(7) . .
WA3 Co1 WA2 84.41(8) . .
WA1 Co1 WA2 92.64(7) . .
O5 Co1 O2 90.31(6) . .
WA3 Co1 O2 96.30(7) . .
WA1 Co1 O2 170.14(7) . .
WA2 Co1 O2 88.91(7) . .
O5 Co1 O4 88.08(6) . .
WA3 Co1 O4 175.09(7) . .
WA1 Co1 O4 91.23(7) . .
WA2 Co1 O4 96.54(7) . .
O2 Co1 O4 78.92(5) . .
O6 Co2 O6 180.0 5_556 .
O6 Co2 O2 89.78(6) 5_556 .
O6 Co2 O2 90.22(6) . .
O6 Co2 O2 90.22(6) 5_556 5_556
O6 Co2 O2 89.78(6) . 5_556
O2 Co2 O2 180.0 . 5_556
O6 Co2 O4 91.02(6) 5_556 5_556
O6 Co2 O4 88.98(6) . 5_556
O2 Co2 O4 99.94(5) . 5_556
O2 Co2 O4 80.06(5) 5_556 5_556
O6 Co2 O4 88.98(6) 5_556 .
O6 Co2 O4 91.02(6) . .
O2 Co2 O4 80.06(5) . .
O2 Co2 O4 99.94(5) 5_556 .
O4 Co2 O4 180.00(7) 5_556 .
C1 O2 Co2 126.27(14) . .
C1 O2 Co1 127.84(13) . .
Co2 O2 Co1 98.00(6) . .
C4 O4 Co2 129.56(13) . .
C4 O4 Co1 129.66(13) . .
Co2 O4 Co1 96.86(6) . .
C5 O5 Co1 131.18(13) . .
C5 O6 Co2 129.24(13) 5_556 .
O1 C1 O2 123.2(2) . .
O1 C1 C2 118.3(2) . .
O2 C1 C2 118.5(2) . .
C1 C2 C3 116.7(2) . 5_556
C4 C3 C2 111.5(3) . 5_556
O3 C4 O4 122.7(2) . .
O3 C4 C3 119.1(2) . .
O4 C4 C3 118.17(19) . .
O5 C5 O6 125.78(18) . 5_556
O5 C5 C6 118.75(18) . .
O6 C5 C6 115.43(17) 5_556 .
C6 C6 C5 114.8(2) 5_656 .

loop_
_geom_bond_atom_site_label_1
_geom_bond_atom_site_label_2
_geom_bond_distance
_geom_bond_site_symmetry_2
Co1 O5 2.0577(14) .
Co1 WA3 2.0674(17) .
Co1 WA1 2.0695(16) .
Co1 WA2 2.1109(15) .
Co1 O2 2.1193(14) .
Co1 O4 2.1404(14) .
Co2 O6 2.0863(15) 5_556
Co2 O6 2.0863(15) .
Co2 O2 2.0965(14) .
Co2 O2 2.0965(14) 5_556
Co2 O4 2.1125(14) 5_556
Co2 O4 2.1125(14) .
O1 C1 1.226(3) .
O2 C1 1.282(3) .
O3 C4 1.239(3) .
O4 C4 1.280(3) .
O5 C5 1.247(2) .
O6 C5 1.269(2) 5_556
C1 C2 1.498(3) .
C2 C3 1.540(4) 5_556
C3 C4 1.507(3) .
C3 C2 1.540(4) 5_556
C5 O6 1.269(2) 5_556
C5 C6 1.520(3) .
C6 C6 1.500(4) 5_656
